data_4116314
loop_
_publ_author_name
'Hui Zheng'
'Yan Zang'
'Yanhong Dong'
'Victor G. Young'
'Lawrence Que'

_publ_section_title
;
 Complexes with FeIII2(\m-O)(\m-OH), FeIII2(\m-O)2, and [FeIII3(\m2-O)3]
 Cores: Structures, Spectroscopy, and Core Interconversions
;
_journal_name_full 'Journal of the American Chemical Society'
_journal_page_first 2226
_journal_page_last 2235
_journal_paper_doi 10.1021/ja983615t
_journal_volume 121
_journal_year 1999
_chemical_compound_source 'Y. Dong / Prof. L. Que'
_chemical_formula_sum 'C54 H47 Cl3 Fe2 N9 O14'
_chemical_formula_weight 1264.06
_chemical_name_common 97082
_chemical_name_systematic
; 
 ? 
;
_space_group_IT_number 13
_symmetry_cell_setting monoclinic
_symmetry_space_group_name_Hall '-P 2yac'
_symmetry_space_group_name_H-M 'P 1 2/n 1'
_atom_sites_solution_hydrogens geom
_atom_sites_solution_primary direct
_atom_sites_solution_secondary difmap
_audit_creation_method SHELXL
_cell_angle_alpha 90.00
_cell_angle_beta 103.7850(10)
_cell_angle_gamma 90.00
_cell_formula_units_Z 2
_cell_length_a 13.5119(6)
_cell_length_b 11.3219(5)
_cell_length_c 18.6779(8)
_cell_measurement_temperature 173(2)
_cell_volume 2775.1(2)
_computing_structure_refinement 'SHELXL-93 (Sheldrick, 1993)'
_computing_structure_solution 'SHELXS-86 (Sheldrick, 1990)'
_diffrn_ambient_temperature 173(2)
_diffrn_radiation_monochromator graphite
_diffrn_radiation_source 'fine-focus sealed tube'
_diffrn_radiation_type MoK\a
_diffrn_radiation_wavelength 0.71073
_diffrn_reflns_av_R_equivalents 0.0383
_diffrn_reflns_av_sigmaI/netI 0.0760
_diffrn_reflns_limit_h_max 15
_diffrn_reflns_limit_h_min -16
_diffrn_reflns_limit_k_max 13
_diffrn_reflns_limit_k_min 0
_diffrn_reflns_limit_l_max 22
_diffrn_reflns_limit_l_min 0
_diffrn_reflns_number 13784
_diffrn_reflns_theta_max 25.04
_diffrn_reflns_theta_min 1.68
_exptl_absorpt_coefficient_mu 0.742
_exptl_absorpt_correction_T_max 1.000
_exptl_absorpt_correction_T_min 0.834
_exptl_absorpt_correction_type 'SADABS (Sheldrick, 1996)'
_exptl_crystal_colour Brown-red
_exptl_crystal_density_diffrn 1.513
_exptl_crystal_description Block
_exptl_crystal_F_000 1298
_exptl_crystal_size_max 0.45
_exptl_crystal_size_mid 0.20
_exptl_crystal_size_min 0.16
_refine_diff_density_max 1.127
_refine_diff_density_min -0.592
_refine_diff_density_rms 0.090
_refine_ls_extinction_method none
_refine_ls_goodness_of_fit_all 1.044
_refine_ls_goodness_of_fit_obs 1.128
_refine_ls_matrix_type full
_refine_ls_number_parameters 384
_refine_ls_number_reflns 4859
_refine_ls_number_restraints 16
_refine_ls_restrained_S_all 1.043
_refine_ls_restrained_S_obs 1.126
_refine_ls_R_factor_all 0.1044
_refine_ls_R_factor_obs 0.0670
_refine_ls_shift/esd_max 0.000
_refine_ls_shift/esd_mean 0.000
_refine_ls_structure_factor_coef Fsqd
_refine_ls_weighting_details 'w=1/[\s^2^(Fo^2^)+(0.0597P)^2^+7.1778P] where P=(Fo^2^+2Fc^2^)/3'
_refine_ls_weighting_scheme calc
_refine_ls_wR_factor_all 0.1574
_refine_ls_wR_factor_obs 0.1410
_reflns_number_observed 3432
_reflns_number_total 4859
_reflns_observed_criterion >2sigma(I)
_cod_data_source_file ja983615t_3.cif
_cod_data_source_block 97082
_cod_depositor_comments
;
The following automatic conversions were performed:

'_refine_ls_weighting_scheme' value 'calc
w=1/[\s^2^(Fo^2^)+(0.0597P)^2^+7.1778P] where P=(Fo^2^+2Fc^2^)/3' was
changed to 'calc'. New tag '_refine_ls_weighting_details' was
created. The value of the new tag was set to
'w=1/[\s^2^(Fo^2^)+(0.0597P)^2^+7.1778P] where P=(Fo^2^+2Fc^2^)/3'.

Automatic conversion script
Id: cif_fix_values 3143 2015-03-26 13:38:13Z robertas 
;
_cod_database_code 4116314

loop_
_symmetry_equiv_pos_as_xyz
'x, y, z'
'-x+1/2, y, -z+1/2'
'-x, -y, -z'
'x-1/2, -y, z-1/2'

loop_
_atom_site_aniso_label
_atom_site_aniso_U_11
_atom_site_aniso_U_22
_atom_site_aniso_U_33
_atom_site_aniso_U_23
_atom_site_aniso_U_13
_atom_site_aniso_U_12
Fe1 0.0229(4) 0.0187(4) 0.0203(4) 0.0005(3) 0.0050(3) 0.0000(3)
O1 0.030(2) 0.019(2) 0.048(2) 0.003(2) 0.021(2) 0.0035(15)
N1 0.032(2) 0.023(2) 0.025(2) -0.001(2) 0.003(2) 0.001(2)
C1 0.031(3) 0.020(3) 0.031(3) -0.002(2) 0.011(2) 0.000(2)
C2 0.035(3) 0.035(3) 0.042(3) 0.003(3) 0.022(3) 0.002(3)
C3 0.027(3) 0.034(3) 0.064(4) 0.001(3) 0.013(3) -0.007(3)
C4 0.029(3) 0.037(3) 0.040(3) -0.003(3) -0.001(3) -0.002(3)
C5 0.025(3) 0.030(3) 0.032(3) 0.001(2) 0.005(2) -0.002(2)
N2 0.026(2) 0.022(2) 0.025(2) 0.001(2) 0.005(2) -0.001(2)
C6 0.029(3) 0.026(3) 0.028(3) -0.007(2) 0.011(2) -0.005(2)
C7 0.035(3) 0.031(3) 0.035(3) -0.008(2) 0.019(2) -0.003(2)
C8 0.045(3) 0.027(3) 0.053(4) -0.005(3) 0.031(3) 0.005(3)
C9 0.030(3) 0.028(3) 0.041(3) 0.004(2) 0.016(2) 0.003(2)
C10 0.022(3) 0.025(3) 0.038(3) 0.002(2) 0.011(2) 0.000(2)
C11 0.033(3) 0.030(3) 0.033(3) 0.003(2) 0.010(2) 0.005(2)
C12 0.039(3) 0.044(4) 0.040(3) 0.011(3) 0.005(3) 0.010(3)
C13 0.042(4) 0.052(4) 0.055(4) 0.015(3) 0.010(3) 0.019(3)
C14 0.040(3) 0.041(3) 0.059(4) 0.005(3) 0.020(3) 0.013(3)
N3 0.021(2) 0.020(2) 0.025(2) -0.002(2) 0.009(2) 0.001(2)
C15 0.027(3) 0.026(3) 0.027(3) 0.001(2) 0.003(2) -0.004(2)
C16 0.038(3) 0.027(3) 0.034(3) 0.010(2) 0.006(2) 0.004(3)
C17 0.033(3) 0.030(3) 0.047(3) 0.010(3) 0.008(3) 0.006(3)
C18 0.029(3) 0.026(3) 0.040(3) 0.005(2) 0.010(2) 0.002(2)
C19 0.024(3) 0.018(2) 0.036(3) 0.001(2) 0.013(2) -0.005(2)
C20 0.035(3) 0.026(3) 0.029(3) 0.002(2) 0.011(2) 0.002(2)
C21 0.044(3) 0.032(3) 0.035(3) -0.003(2) 0.018(3) -0.004(3)
C22 0.052(4) 0.028(3) 0.045(4) -0.007(3) 0.027(3) -0.003(3)
C23 0.043(3) 0.022(3) 0.054(4) 0.005(3) 0.022(3) 0.009(3)
N4 0.025(2) 0.017(2) 0.026(2) 0.002(2) 0.006(2) -0.002(2)
C24 0.047(3) 0.034(3) 0.031(3) 0.004(2) 0.014(3) -0.006(3)
C25 0.041(3) 0.031(3) 0.024(3) -0.007(2) 0.003(2) 0.001(3)
C26 0.044(3) 0.033(3) 0.026(3) 0.002(2) 0.000(2) 0.004(3)
Cl1 0.0650(10) 0.0327(8) 0.0340(8) 0.0014(6) 0.0212(7) 0.0037(7)
O11 0.260(8) 0.117(5) 0.071(4) 0.058(3) 0.094(5) 0.138(6)
O12 0.278(9) 0.086(4) 0.057(3) -0.032(3) 0.028(5) -0.062(5)
O13 0.101(5) 0.220(8) 0.090(4) 0.032(5) 0.061(4) 0.042(4)
O14 0.081(3) 0.044(2) 0.033(2) 0.006(2) 0.026(2) 0.011(2)
Cl2 0.0558(13) 0.0486(13) 0.0308(11) 0.000 -0.0094(10) 0.000
O21 0.160(6) 0.136(6) 0.066(4) -0.051(4) -0.028(4) 0.088(5)
O22 0.061(3) 0.091(4) 0.061(3) 0.020(3) 0.000(2) 0.027(3)
N31 0.073(9) 0.063(8) 0.071(7) -0.016(7) 0.043(6) -0.011(7)
C31 0.064(10) 0.042(8) 0.078(8) -0.002(8) 0.049(7) -0.010(7)
C32 0.067(23) 0.078(11) 0.104(25) 0.024(29) 0.033(21) 0.002(18)

loop_
_atom_site_label
_atom_site_type_symbol
_atom_site_fract_x
_atom_site_fract_y
_atom_site_fract_z
_atom_site_U_iso_or_equiv
_atom_site_thermal_displace_type
_atom_site_occupancy
_atom_site_calc_flag
_atom_site_refinement_flags
Fe1 Fe 0.44135(5) 0.92924(6) 0.03947(3) 0.0207(2) Uani 1 d .
O1 O 0.5623(2) 1.0282(3) 0.0593(2) 0.0303(8) Uani 1 d .
N1 N 0.4477(3) 0.8873(3) 0.1553(2) 0.0275(10) Uani 1 d .
C1 C 0.2884(4) 0.7792(4) 0.0875(3) 0.0267(11) Uani 1 d .
C2 C 0.2050(4) 0.7062(5) 0.0856(3) 0.0350(13) Uani 1 d .
H2A H 0.1918(4) 0.6768(5) 0.1300(3) 0.042 Uiso 1 calc R
C3 C 0.1420(4) 0.6772(5) 0.0187(3) 0.0412(14) Uani 1 d .
H3A H 0.0844(4) 0.6281(5) 0.0167(3) 0.049 Uiso 1 calc R
C4 C 0.1626(4) 0.7197(5) -0.0456(3) 0.0368(13) Uani 1 d .
H4A H 0.1201(4) 0.6999(5) -0.0923(3) 0.044 Uiso 1 calc R
C5 C 0.2462(4) 0.7912(4) -0.0402(3) 0.0298(12) Uani 1 d .
H5A H 0.2609(4) 0.8208(4) -0.0842(3) 0.036 Uiso 1 calc R
N2 N 0.3080(3) 0.8209(3) 0.0250(2) 0.0245(9) Uani 1 d .
C6 C 0.3679(4) 1.0828(4) 0.1469(3) 0.0269(11) Uani 1 d .
C7 C 0.3237(4) 1.1730(5) 0.1808(3) 0.0319(12) Uani 1 d .
H7A H 0.3431(4) 1.1832(5) 0.2328(3) 0.038 Uiso 1 calc R
C8 C 0.2538(4) 1.2444(5) 0.1389(3) 0.0384(14) Uani 1 d .
H8A H 0.2245(4) 1.3066(5) 0.1611(3) 0.046 Uiso 1 calc R
C9 C 0.2239(4) 1.2271(4) 0.0620(3) 0.0317(12) Uani 1 d .
C10 C 0.2724(4) 1.1347(4) 0.0308(3) 0.0276(11) Uani 1 d .
C11 C 0.2429(4) 1.1158(5) -0.0459(3) 0.0315(12) Uani 1 d .
H11A H 0.2744(4) 1.0549(5) -0.0675(3) 0.038 Uiso 1 calc R
C12 C 0.1695(4) 1.1842(5) -0.0893(3) 0.0417(14) Uani 1 d .
H12A H 0.1500(4) 1.1700(5) -0.1409(3) 0.050 Uiso 1 calc R
C13 C 0.1226(5) 1.2751(6) -0.0588(3) 0.050(2) Uani 1 d .
H13A H 0.0718(5) 1.3223(6) -0.0898(3) 0.060 Uiso 1 calc R
C14 C 0.1489(4) 1.2963(5) 0.0144(3) 0.0454(15) Uani 1 d .
H14A H 0.1166(4) 1.3585(5) 0.0342(3) 0.054 Uiso 1 calc R
N3 N 0.3452(3) 1.0646(3) 0.0747(2) 0.0217(9) Uani 1 d .
C15 C 0.5670(4) 0.7382(4) 0.1298(3) 0.0270(11) Uani 1 d .
C16 C 0.6317(4) 0.6422(4) 0.1538(3) 0.0335(13) Uani 1 d .
H16A H 0.6570(4) 0.6275(4) 0.2049(3) 0.040 Uiso 1 calc R
C17 C 0.6578(4) 0.5704(5) 0.1029(3) 0.0368(13) Uani 1 d .
H17A H 0.7050(4) 0.5079(5) 0.1182(3) 0.044 Uiso 1 calc R
C18 C 0.6149(4) 0.5891(4) 0.0281(3) 0.0313(12) Uani 1 d .
C19 C 0.5474(4) 0.6852(4) 0.0068(3) 0.0250(11) Uani 1 d .
C20 C 0.4993(4) 0.7016(4) -0.0685(3) 0.0292(12) Uani 1 d .
H20A H 0.4521(4) 0.7644(4) -0.0829(3) 0.035 Uiso 1 calc R
C21 C 0.5205(4) 0.6272(5) -0.1205(3) 0.0354(13) Uani 1 d .
H21A H 0.4880(4) 0.6390(5) -0.1710(3) 0.042 Uiso 1 calc R
C22 C 0.5902(5) 0.5332(5) -0.1001(3) 0.0393(14) Uani 1 d .
H22A H 0.6054(5) 0.4832(5) -0.1369(3) 0.047 Uiso 1 calc R
C23 C 0.6352(4) 0.5143(5) -0.0283(3) 0.0378(14) Uani 1 d .
H23A H 0.6812(4) 0.4501(5) -0.0151(3) 0.045 Uiso 1 calc R
N4 N 0.5262(3) 0.7615(3) 0.0592(2) 0.0229(9) Uani 1 d .
C24 C 0.3568(4) 0.8153(5) 0.1605(3) 0.0364(13) Uani 1 d .
H24A H 0.3159(4) 0.8612(5) 0.1883(3) 0.044 Uiso 1 calc R
H24B H 0.3808(4) 0.7431(5) 0.1893(3) 0.044 Uiso 1 calc R
C25 C 0.4479(4) 1.0039(4) 0.1928(3) 0.0326(13) Uani 1 d .
H25A H 0.5158(4) 1.0413(4) 0.1997(3) 0.039 Uiso 1 calc R
H25B H 0.4339(4) 0.9922(4) 0.2420(3) 0.039 Uiso 1 calc R
C26 C 0.5438(4) 0.8243(5) 0.1851(3) 0.0356(13) Uani 1 d .
H26A H 0.5390(4) 0.7811(5) 0.2302(3) 0.043 Uiso 1 calc R
H26B H 0.6001(4) 0.8821(5) 0.1987(3) 0.043 Uiso 1 calc R
Cl1 Cl 0.03606(12) 0.49058(12) 0.18634(7) 0.0423(4) Uani 1 d U
O11 O 0.0842(6) 0.3938(6) 0.2190(3) 0.140(3) Uani 1 d U
O12 O 0.0715(7) 0.5968(5) 0.2160(3) 0.142(3) Uani 1 d U
O13 O -0.0660(5) 0.4887(8) 0.1976(3) 0.130(3) Uani 1 d U
O14 O 0.0309(3) 0.4923(3) 0.1090(2) 0.0507(11) Uani 1 d U
Cl2 Cl 0.2500 0.9006(2) -0.2500 0.0484(6) Uani 1 d S
O21 O 0.2069(6) 0.9711(6) -0.2033(3) 0.130(3) Uani 1 d .
O22 O 0.3268(4) 0.8322(5) -0.2050(2) 0.0734(15) Uani 1 d .
N31 N 0.1258(9) 0.9587(11) 0.1472(6) 0.065(3) Uani 0.50 d PDU
C31 C 0.0745(10) 0.9787(12) 0.0909(7) 0.056(3) Uani 0.50 d PDU
C32 C 0.0100(53) 0.9979(76) 0.0150(19) 0.081(5) Uani 0.50 d PDU
H32A H -0.0290(53) 1.0711(76) 0.0105(19) 0.121 Uiso 0.50 d PR
H32B H 0.0526(53) 1.0011(76) -0.0197(19) 0.121 Uiso 0.50 d PR
H32C H -0.0368(53) 0.9333(76) 0.0024(19) 0.121 Uiso 0.50 d PR

loop_
_atom_type_symbol
_atom_type_description
_atom_type_scat_dispersion_real
_atom_type_scat_dispersion_imag
_atom_type_scat_source
C C 0.0033 0.0016 'International Tables Vol C Tables 4.2.6.8 and 6.1.1.4'
H H 0.0000 0.0000 'International Tables Vol C Tables 4.2.6.8 and 6.1.1.4'
N N 0.0061 0.0033 'International Tables Vol C Tables 4.2.6.8 and 6.1.1.4'
O O 0.0106 0.0060 'International Tables Vol C Tables 4.2.6.8 and 6.1.1.4'
Cl Cl 0.1484 0.1585 'International Tables Vol C Tables 4.2.6.8 and 6.1.1.4'
Fe Fe 0.3463 0.8444 'International Tables Vol C Tables 4.2.6.8 and 6.1.1.4'

loop_
_geom_angle_atom_site_label_1
_geom_angle_atom_site_label_2
_geom_angle_atom_site_label_3
_geom_angle
_geom_angle_site_symmetry_1
_geom_angle_site_symmetry_3
O1 Fe1 O1 82.2(2) 3_675 .
O1 Fe1 N2 101.35(15) 3_675 .
O1 Fe1 N2 176.28(14) . .
O1 Fe1 N1 177.64(15) 3_675 .
O1 Fe1 N1 95.91(15) . .
N2 Fe1 N1 80.49(15) . .
O1 Fe1 N4 105.89(14) 3_675 .
O1 Fe1 N4 94.86(14) . .
N2 Fe1 N4 85.18(14) . .
N1 Fe1 N4 75.66(14) . .
O1 Fe1 N3 103.47(14) 3_675 .
O1 Fe1 N3 94.05(14) . .
N2 Fe1 N3 84.17(14) . .
N1 Fe1 N3 75.17(14) . .
N4 Fe1 N3 150.20(14) . .
O1 Fe1 Fe1 41.71(10) 3_675 3_675
O1 Fe1 Fe1 40.52(10) . 3_675
N2 Fe1 Fe1 143.05(11) . 3_675
N1 Fe1 Fe1 136.41(11) . 3_675
N4 Fe1 Fe1 103.67(10) . 3_675
N3 Fe1 Fe1 101.54(10) . 3_675
Fe1 O1 Fe1 97.8(2) 3_675 .
C26 N1 C25 110.4(4) . .
C26 N1 C24 112.0(4) . .
C25 N1 C24 111.1(4) . .
C26 N1 Fe1 107.6(3) . .
C25 N1 Fe1 105.5(3) . .
C24 N1 Fe1 110.0(3) . .
N2 C1 C2 120.9(5) . .
N2 C1 C24 119.0(4) . .
C2 C1 C24 120.0(4) . .
C3 C2 C1 119.2(5) . .
C2 C3 C4 119.9(5) . .
C5 C4 C3 118.3(5) . .
N2 C5 C4 122.4(5) . .
C1 N2 C5 119.4(4) . .
C1 N2 Fe1 115.2(3) . .
C5 N2 Fe1 125.4(3) . .
N3 C6 C7 123.4(5) . .
N3 C6 C25 116.6(4) . .
C7 C6 C25 120.0(4) . .
C8 C7 C6 119.3(5) . .
C7 C8 C9 120.0(5) . .
C8 C9 C14 123.5(5) . .
C8 C9 C10 118.0(5) . .
C14 C9 C10 118.5(5) . .
N3 C10 C11 120.6(4) . .
N3 C10 C9 120.7(4) . .
C11 C10 C9 118.6(4) . .
C12 C11 C10 120.6(5) . .
C11 C12 C13 120.7(5) . .
C14 C13 C12 120.5(5) . .
C13 C14 C9 121.0(5) . .
C6 N3 C10 118.5(4) . .
C6 N3 Fe1 113.6(3) . .
C10 N3 Fe1 127.7(3) . .
N4 C15 C16 123.5(5) . .
N4 C15 C26 116.5(4) . .
C16 C15 C26 120.0(4) . .
C17 C16 C15 119.2(5) . .
C16 C17 C18 119.6(5) . .
C17 C18 C19 118.9(5) . .
C17 C18 C23 122.8(5) . .
C19 C18 C23 118.2(5) . .
N4 C19 C20 119.8(4) . .
N4 C19 C18 120.6(4) . .
C20 C19 C18 119.6(4) . .
C21 C20 C19 120.1(5) . .
C20 C21 C22 120.8(5) . .
C23 C22 C21 120.0(5) . .
C22 C23 C18 121.2(5) . .
C15 N4 C19 118.1(4) . .
C15 N4 Fe1 114.4(3) . .
C19 N4 Fe1 127.3(3) . .
N1 C24 C1 115.0(4) . .
N1 C25 C6 109.6(4) . .
N1 C26 C15 111.4(4) . .
O11 Cl1 O12 116.7(5) . .
O11 Cl1 O14 111.8(3) . .
O12 Cl1 O14 109.0(3) . .
O11 Cl1 O13 107.4(5) . .
O12 Cl1 O13 102.1(5) . .
O14 Cl1 O13 109.2(3) . .
O22 Cl2 O22 113.0(5) 2_554 .
O22 Cl2 O21 107.4(3) 2_554 2_554
O22 Cl2 O21 109.1(4) . 2_554
O22 Cl2 O21 109.1(4) 2_554 .
O22 Cl2 O21 107.4(3) . .
O21 Cl2 O21 110.9(7) 2_554 .
N31 C31 C32 176.2(35) . .
C32 C32 C31 172.1(100) 3_575 .

loop_
_geom_bond_atom_site_label_1
_geom_bond_atom_site_label_2
_geom_bond_distance
_geom_bond_site_symmetry_2
Fe1 O1 1.897(3) 3_675
Fe1 O1 1.942(3) .
Fe1 N2 2.143(4) .
Fe1 N1 2.196(4) .
Fe1 N4 2.203(4) .
Fe1 N3 2.208(4) .
Fe1 Fe1 2.8926(13) 3_675
O1 Fe1 1.897(3) 3_675
N1 C26 1.470(6) .
N1 C25 1.494(6) .
N1 C24 1.497(6) .
C1 N2 1.342(6) .
C1 C2 1.392(7) .
C1 C24 1.511(7) .
C2 C3 1.373(7) .
C3 C4 1.383(8) .
C4 C5 1.374(7) .
C5 N2 1.345(6) .
C6 N3 1.327(6) .
C6 C7 1.407(7) .
C6 C25 1.503(7) .
C7 C8 1.344(7) .
C8 C9 1.411(7) .
C9 C14 1.415(7) .
C9 C10 1.431(7) .
C10 N3 1.373(6) .
C10 C11 1.408(7) .
C11 C12 1.362(7) .
C12 C13 1.400(8) .
C13 C14 1.348(8) .
C15 N4 1.329(6) .
C15 C16 1.399(7) .
C15 C26 1.506(7) .
C16 C17 1.359(7) .
C17 C18 1.396(7) .
C18 C19 1.415(7) .
C18 C23 1.427(7) .
C19 N4 1.386(6) .
C19 C20 1.413(7) .
C20 C21 1.367(7) .
C21 C22 1.412(8) .
C22 C23 1.351(8) .
Cl1 O11 1.344(5) .
Cl1 O12 1.362(6) .
Cl1 O14 1.429(4) .
Cl1 O13 1.443(6) .
Cl2 O22 1.403(4) 2_554
Cl2 O22 1.403(4) .
Cl2 O21 1.407(5) 2_554
Cl2 O21 1.407(5) .
N31 C31 1.136(4) .
C31 C32 1.493(4) .
C32 C32 0.56(3) 3_575

loop_
_geom_torsion_atom_site_label_1
_geom_torsion_atom_site_label_2
_geom_torsion_atom_site_label_3
_geom_torsion_atom_site_label_4
_geom_torsion
_geom_torsion_site_symmetry_1
_geom_torsion_site_symmetry_4
O1 Fe1 O1 Fe1 0.0 3_675 3_675
N2 Fe1 O1 Fe1 -164.2(21) . 3_675
N1 Fe1 O1 Fe1 -178.55(15) . 3_675
N4 Fe1 O1 Fe1 105.41(15) . 3_675
N3 Fe1 O1 Fe1 -103.06(14) . 3_675
Fe1 Fe1 O1 Fe1 0.0 3_675 3_675
O1 Fe1 N1 C26 -99.2(35) 3_675 .
O1 Fe1 N1 C26 -61.7(3) . .
N2 Fe1 N1 C26 119.3(3) . .
N4 Fe1 N1 C26 31.8(3) . .
N3 Fe1 N1 C26 -154.3(3) . .
Fe1 Fe1 N1 C26 -63.0(3) 3_675 .
O1 Fe1 N1 C25 18.6(37) 3_675 .
O1 Fe1 N1 C25 56.1(3) . .
N2 Fe1 N1 C25 -122.9(3) . .
N4 Fe1 N1 C25 149.7(3) . .
N3 Fe1 N1 C25 -36.5(3) . .
Fe1 Fe1 N1 C25 54.8(4) 3_675 .
O1 Fe1 N1 C24 138.5(35) 3_675 .
O1 Fe1 N1 C24 176.1(3) . .
N2 Fe1 N1 C24 -3.0(3) . .
N4 Fe1 N1 C24 -90.4(3) . .
N3 Fe1 N1 C24 83.4(3) . .
Fe1 Fe1 N1 C24 174.7(3) 3_675 .
N2 C1 C2 C3 -0.3(7) . .
C24 C1 C2 C3 178.1(5) . .
C1 C2 C3 C4 0.6(8) . .
C2 C3 C4 C5 -0.5(8) . .
C3 C4 C5 N2 0.1(8) . .
C2 C1 N2 C5 -0.2(7) . .
C24 C1 N2 C5 -178.6(4) . .
C2 C1 N2 Fe1 -179.0(4) . .
C24 C1 N2 Fe1 2.7(6) . .
C4 C5 N2 C1 0.3(7) . .
C4 C5 N2 Fe1 178.9(4) . .
O1 Fe1 N2 C1 -178.2(3) 3_675 .
O1 Fe1 N2 C1 -14.2(24) . .
N1 Fe1 N2 C1 0.3(3) . .
N4 Fe1 N2 C1 76.5(3) . .
N3 Fe1 N2 C1 -75.6(3) . .
Fe1 Fe1 N2 C1 -177.1(2) 3_675 .
O1 Fe1 N2 C5 3.1(4) 3_675 .
O1 Fe1 N2 C5 167.1(20) . .
N1 Fe1 N2 C5 -178.4(4) . .
N4 Fe1 N2 C5 -102.2(4) . .
N3 Fe1 N2 C5 105.7(4) . .
Fe1 Fe1 N2 C5 4.2(5) 3_675 .
N3 C6 C7 C8 0.9(8) . .
C25 C6 C7 C8 178.6(5) . .
C6 C7 C8 C9 1.3(8) . .
C7 C8 C9 C14 178.2(5) . .
C7 C8 C9 C10 -1.9(8) . .
C8 C9 C10 N3 0.5(7) . .
C14 C9 C10 N3 -179.6(5) . .
C8 C9 C10 C11 179.6(5) . .
C14 C9 C10 C11 -0.5(7) . .
N3 C10 C11 C12 179.0(5) . .
C9 C10 C11 C12 -0.1(8) . .
C10 C11 C12 C13 0.5(8) . .
C11 C12 C13 C14 -0.3(9) . .
C12 C13 C14 C9 -0.3(9) . .
C8 C9 C14 C13 -179.4(6) . .
C10 C9 C14 C13 0.7(8) . .
C7 C6 N3 C10 -2.3(7) . .
C25 C6 N3 C10 179.9(4) . .
C7 C6 N3 Fe1 173.4(4) . .
C25 C6 N3 Fe1 -4.4(5) . .
C11 C10 N3 C6 -177.5(4) . .
C9 C10 N3 C6 1.5(7) . .
C11 C10 N3 Fe1 7.5(6) . .
C9 C10 N3 Fe1 -173.4(3) . .
O1 Fe1 N3 C6 -154.3(3) 3_675 .
O1 Fe1 N3 C6 -71.4(3) . .
N2 Fe1 N3 C6 105.4(3) . .
N1 Fe1 N3 C6 23.7(3) . .
N4 Fe1 N3 C6 35.7(5) . .
Fe1 Fe1 N3 C6 -111.6(3) 3_675 .
O1 Fe1 N3 C10 20.8(4) 3_675 .
O1 Fe1 N3 C10 103.8(4) . .
N2 Fe1 N3 C10 -79.5(4) . .
N1 Fe1 N3 C10 -161.2(4) . .
N4 Fe1 N3 C10 -149.1(4) . .
Fe1 Fe1 N3 C10 63.6(4) 3_675 .
N4 C15 C16 C17 2.4(8) . .
C26 C15 C16 C17 -175.2(5) . .
C15 C16 C17 C18 -4.0(8) . .
C16 C17 C18 C19 2.0(8) . .
C16 C17 C18 C23 -177.2(5) . .
C17 C18 C19 N4 1.7(7) . .
C23 C18 C19 N4 -179.0(4) . .
C17 C18 C19 C20 -176.7(5) . .
C23 C18 C19 C20 2.5(7) . .
N4 C19 C20 C21 179.4(4) . .
C18 C19 C20 C21 -2.1(7) . .
C19 C20 C21 C22 0.2(8) . .
C20 C21 C22 C23 1.4(8) . .
C21 C22 C23 C18 -0.9(8) . .
C17 C18 C23 C22 178.2(5) . .
C19 C18 C23 C22 -1.0(8) . .
C16 C15 N4 C19 1.3(7) . .
C26 C15 N4 C19 179.0(4) . .
C16 C15 N4 Fe1 -173.8(4) . .
C26 C15 N4 Fe1 3.9(5) . .
C20 C19 N4 C15 175.1(4) . .
C18 C19 N4 C15 -3.3(6) . .
C20 C19 N4 Fe1 -10.5(6) . .
C18 C19 N4 Fe1 171.1(3) . .
O1 Fe1 N4 C15 157.8(3) 3_675 .
O1 Fe1 N4 C15 74.6(3) . .
N2 Fe1 N4 C15 -101.7(3) . .
N1 Fe1 N4 C15 -20.3(3) . .
N3 Fe1 N4 C15 -32.4(5) . .
Fe1 Fe1 N4 C15 114.7(3) 3_675 .
O1 Fe1 N4 C19 -16.7(4) 3_675 .
O1 Fe1 N4 C19 -100.0(4) . .
N2 Fe1 N4 C19 83.8(4) . .
N1 Fe1 N4 C19 165.2(4) . .
N3 Fe1 N4 C19 153.1(3) . .
Fe1 Fe1 N4 C19 -59.8(4) 3_675 .
C26 N1 C24 C1 -114.4(5) . .
C25 N1 C24 C1 121.6(5) . .
Fe1 N1 C24 C1 5.2(5) . .
N2 C1 C24 N1 -5.5(7) . .
C2 C1 C24 N1 176.2(4) . .
C26 N1 C25 C6 161.7(4) . .
C24 N1 C25 C6 -73.4(5) . .
Fe1 N1 C25 C6 45.8(4) . .
N3 C6 C25 N1 -28.6(6) . .
C7 C6 C25 N1 153.5(4) . .
C25 N1 C26 C15 -154.6(4) . .
C24 N1 C26 C15 81.0(5) . .
Fe1 N1 C26 C15 -40.0(5) . .
N4 C15 C26 N1 25.0(6) . .
C16 C15 C26 N1 -157.3(4) . .
N31 C31 C32 C32 -28.9(1000) . 3_575
